data_7000800
loop_
_publ_author_name
'Han, Yuan'
'Huynh, Han Vinh'

_publ_section_title
;
 Mixed carbene--isocyanide Pd(ii) complexes: synthesis, structures and
 reactivity towards nucleophiles
;
_journal_issue 12
_journal_name_full 'Dalton Transactions'
_journal_page_first 2201
_journal_page_last 2209
_journal_paper_doi 10.1039/b816471a
_journal_year 2009
_chemical_formula_sum 'C28 H44 Br2 N4 Pd2'
_chemical_formula_weight 809.29
_chemical_name_systematic
;
?
;
_space_group_IT_number 9
_symmetry_cell_setting monoclinic
_symmetry_space_group_name_Hall 'C -2yc'
_symmetry_space_group_name_H-M 'C 1 c 1'
_atom_sites_solution_hydrogens geom
_atom_sites_solution_primary direct
_atom_sites_solution_secondary difmap
_audit_creation_method SHELXL-97
_cell_angle_alpha 90.00
_cell_angle_beta 123.4320(10)
_cell_angle_gamma 90.00
_cell_formula_units_Z 4
_cell_length_a 15.2383(6)
_cell_length_b 23.7826(9)
_cell_length_c 10.3642(4)
_cell_measurement_reflns_used 8429
_cell_measurement_temperature 223(2)
_cell_measurement_theta_max 27.51
_cell_measurement_theta_min 2.16
_cell_volume 3134.6(2)
_computing_cell_refinement 'Bruker SMART'
_computing_data_collection 'Bruker SMART'
_computing_data_reduction 'Bruker SAINT'
_computing_molecular_graphics 'Bruker SHELXTL'
_computing_publication_material 'Bruker SHELXTL'
_computing_structure_refinement 'SHELXL-97 (Sheldrick, 1997)'
_computing_structure_solution 'SHELXS-97 (Sheldrick, 1990)'
_diffrn_ambient_temperature 223(2)
_diffrn_measured_fraction_theta_full 0.999
_diffrn_measured_fraction_theta_max 0.999
_diffrn_measurement_device_type 'CCD area detector'
_diffrn_measurement_method 'phi and omega scans'
_diffrn_radiation_monochromator graphite
_diffrn_radiation_source 'fine-focus sealed tube'
_diffrn_radiation_type MoK\a
_diffrn_radiation_wavelength 0.71073
_diffrn_reflns_av_R_equivalents 0.0234
_diffrn_reflns_av_sigmaI/netI 0.0421
_diffrn_reflns_limit_h_max 19
_diffrn_reflns_limit_h_min -19
_diffrn_reflns_limit_k_max 29
_diffrn_reflns_limit_k_min -30
_diffrn_reflns_limit_l_max 13
_diffrn_reflns_limit_l_min -13
_diffrn_reflns_number 16865
_diffrn_reflns_theta_full 27.50
_diffrn_reflns_theta_max 27.50
_diffrn_reflns_theta_min 1.82
_exptl_absorpt_coefficient_mu 3.720
_exptl_absorpt_correction_T_max 0.6240
_exptl_absorpt_correction_T_min 0.3177
_exptl_absorpt_correction_type multi-scan
_exptl_absorpt_process_details 'Sadabs, (Sheldrick 2001)'
_exptl_crystal_colour Orange
_exptl_crystal_density_diffrn 1.715
_exptl_crystal_density_meas ?
_exptl_crystal_density_method .
_exptl_crystal_description Block
_exptl_crystal_F_000 1608
_exptl_crystal_size_max 0.40
_exptl_crystal_size_mid 0.24
_exptl_crystal_size_min 0.14
_refine_diff_density_max 0.286
_refine_diff_density_min -0.477
_refine_diff_density_rms 0.061
_refine_ls_abs_structure_details 'Flack H D (1983), Acta Cryst. A39, 876-881'
_refine_ls_abs_structure_Flack 0.010(4)
_refine_ls_extinction_method none
_refine_ls_goodness_of_fit_ref 0.841
_refine_ls_hydrogen_treatment constr
_refine_ls_matrix_type full
_refine_ls_number_parameters 325
_refine_ls_number_reflns 7106
_refine_ls_number_restraints 2
_refine_ls_restrained_S_all 0.841
_refine_ls_R_factor_all 0.0219
_refine_ls_R_factor_gt 0.0199
_refine_ls_shift/su_max 0.004
_refine_ls_shift/su_mean 0.000
_refine_ls_structure_factor_coef Fsqd
_refine_ls_weighting_details 'calc w=1/[\s^2^(Fo^2^)+(0.0000P)^2^+0.0000P] where P=(Fo^2^+2Fc^2^)/3'
_refine_ls_weighting_scheme calc
_refine_ls_wR_factor_gt 0.0393
_refine_ls_wR_factor_ref 0.0397
_reflns_number_gt 6617
_reflns_number_total 7106
_reflns_threshold_expression >2sigma(I)
_cod_data_source_file b816471a.txt
_cod_data_source_block 5398
_cod_depositor_comments
;
The following automatic conversions were performed:
'_symmetry_cell_setting' value 'Monoclinic' changed to 'monoclinic'
according to '/home/saulius/struct/CIF-dictionaries/cif_core.dic'
dictionary named 'cif_core.dic' version 2.4.1 from 2010-06-29.

Automatic conversion script
Id: cif_fix_enum 1527 2010-12-29 10:47:43Z saulius 
;
_cod_original_sg_symbol_H-M Cc
_cod_database_code 7000800

loop_
_symmetry_equiv_pos_as_xyz
'x, y, z'
'x, -y, z+1/2'
'x+1/2, y+1/2, z'
'x+1/2, -y+1/2, z+1/2'

loop_
_atom_site_label
_atom_site_type_symbol
_atom_site_fract_x
_atom_site_fract_y
_atom_site_fract_z
_atom_site_U_iso_or_equiv
_atom_site_adp_type
_atom_site_occupancy
_atom_site_symmetry_multiplicity
_atom_site_calc_flag
_atom_site_refinement_flags
_atom_site_disorder_assembly
_atom_site_disorder_group
Pd1 Pd 0.728093(14) 0.782330(9) 0.903322(19) 0.02400(5) Uani 1 1 d . . .
Pd2 Pd 0.693500(15) 0.703807(9) 1.03415(2) 0.02373(5) Uani 1 1 d . . .
Br1 Br 0.76356(2) 0.867740(13) 0.79317(3) 0.03767(8) Uani 1 1 d . . .
Br2 Br 0.66352(2) 0.627498(12) 1.17571(3) 0.03700(8) Uani 1 1 d . . .
N1 N 0.92248(19) 0.71894(10) 0.9521(3) 0.0312(5) Uani 1 1 d . . .
N2 N 0.53288(17) 0.84220(9) 0.8585(2) 0.0281(5) Uani 1 1 d . . .
N3 N 0.57849(19) 0.63052(10) 0.7371(3) 0.0336(6) Uani 1 1 d . . .
N4 N 0.81422(19) 0.79126(10) 1.2978(3) 0.0331(6) Uani 1 1 d . . .
C1 C 0.8509(2) 0.74078(12) 0.9376(3) 0.0304(6) Uani 1 1 d . . .
C2 C 0.6028(2) 0.81730(11) 0.8765(3) 0.0265(6) Uani 1 1 d . . .
C3 C 0.6192(2) 0.66042(12) 0.8406(3) 0.0287(6) Uani 1 1 d . . .
C4 C 0.7718(2) 0.75756(12) 1.2051(3) 0.0282(6) Uani 1 1 d . . .
C5 C 1.0131(2) 0.69214(12) 0.9653(3) 0.0314(6) Uani 1 1 d . . .
H5 H 1.0553 0.6733 1.0671 0.038 Uiso 1 1 calc R . .
C6 C 1.0805(2) 0.73623(13) 0.9547(4) 0.0401(7) Uani 1 1 d . . .
H6A H 1.1474 0.7192 0.9826 0.048 Uiso 1 1 calc R . .
H6B H 1.0962 0.7663 1.0291 0.048 Uiso 1 1 calc R . .
C7 C 1.0268(3) 0.76144(14) 0.7930(4) 0.0492(9) Uani 1 1 d . . .
H7A H 0.9646 0.7827 0.7698 0.059 Uiso 1 1 calc R . .
H7B H 1.0750 0.7875 0.7891 0.059 Uiso 1 1 calc R . .
C8 C 0.9943(3) 0.71571(15) 0.6728(4) 0.0541(9) Uani 1 1 d . . .
H8A H 1.0570 0.6964 0.6913 0.065 Uiso 1 1 calc R . .
H8B H 0.9579 0.7326 0.5696 0.065 Uiso 1 1 calc R . .
C9 C 0.9221(3) 0.67357(15) 0.6799(4) 0.0483(8) Uani 1 1 d . . .
H9A H 0.8570 0.6924 0.6534 0.058 Uiso 1 1 calc R . .
H9B H 0.9037 0.6438 0.6037 0.058 Uiso 1 1 calc R . .
C10 C 0.9739(2) 0.64795(13) 0.8385(4) 0.0407(7) Uani 1 1 d . . .
H10A H 1.0334 0.6248 0.8586 0.049 Uiso 1 1 calc R . .
H10B H 0.9235 0.6233 0.8414 0.049 Uiso 1 1 calc R . .
C11 C 0.5363(2) 0.58454(12) 0.6251(3) 0.0312(7) Uani 1 1 d . . .
H11 H 0.4597 0.5816 0.5786 0.037 Uiso 1 1 calc R . .
C12 C 0.5550(2) 0.59686(14) 0.4981(3) 0.0421(8) Uani 1 1 d . . .
H12A H 0.5178 0.5689 0.4156 0.051 Uiso 1 1 calc R . .
H12B H 0.5262 0.6340 0.4538 0.051 Uiso 1 1 calc R . .
C13 C 0.6700(3) 0.59564(16) 0.5582(4) 0.0550(9) Uani 1 1 d . . .
H13A H 0.7054 0.6273 0.6290 0.066 Uiso 1 1 calc R . .
H13B H 0.6785 0.5999 0.4717 0.066 Uiso 1 1 calc R . .
C14 C 0.7211(3) 0.54056(16) 0.6430(4) 0.0582(10) Uani 1 1 d . . .
H14A H 0.6915 0.5094 0.5690 0.070 Uiso 1 1 calc R . .
H14B H 0.7968 0.5421 0.6865 0.070 Uiso 1 1 calc R . .
C15 C 0.7042(2) 0.52959(13) 0.7717(4) 0.0469(8) Uani 1 1 d . . .
H15A H 0.7340 0.4929 0.8187 0.056 Uiso 1 1 calc R . .
H15B H 0.7406 0.5584 0.8518 0.056 Uiso 1 1 calc R . .
C16 C 0.5888(2) 0.53033(12) 0.7102(3) 0.0403(7) Uani 1 1 d . . .
H16A H 0.5799 0.5258 0.7964 0.048 Uiso 1 1 calc R . .
H16B H 0.5543 0.4985 0.6398 0.048 Uiso 1 1 calc R . .
C17 C 0.4512(2) 0.88194(11) 0.8299(3) 0.0283(6) Uani 1 1 d . . .
H17 H 0.3964 0.8619 0.8356 0.034 Uiso 1 1 calc R . .
C18 C 0.5000(2) 0.92740(13) 0.9532(3) 0.0364(7) Uani 1 1 d . . .
H18A H 0.5384 0.9096 1.0554 0.044 Uiso 1 1 calc R . .
H18B H 0.4438 0.9504 0.9453 0.044 Uiso 1 1 calc R . .
C19 C 0.5750(2) 0.96556(12) 0.9393(3) 0.0396(7) Uani 1 1 d . . .
H19A H 0.5987 0.9961 1.0149 0.048 Uiso 1 1 calc R . .
H19B H 0.6369 0.9439 0.9631 0.048 Uiso 1 1 calc R . .
C20 C 0.5224(2) 0.99032(12) 0.7779(4) 0.0403(7) Uani 1 1 d . . .
H20A H 0.5738 1.0126 0.7708 0.048 Uiso 1 1 calc R . .
H20B H 0.4653 1.0154 0.7583 0.048 Uiso 1 1 calc R . .
C21 C 0.4783(2) 0.94374(12) 0.6558(3) 0.0354(7) Uani 1 1 d . . .
H21A H 0.4423 0.9606 0.5525 0.042 Uiso 1 1 calc R . .
H21B H 0.5362 0.9207 0.6699 0.042 Uiso 1 1 calc R . .
C22 C 0.4017(2) 0.90674(11) 0.6676(3) 0.0311(6) Uani 1 1 d . . .
H22A H 0.3781 0.8760 0.5925 0.037 Uiso 1 1 calc R . .
H22B H 0.3398 0.9290 0.6414 0.037 Uiso 1 1 calc R . .
C23 C 0.8569(2) 0.84493(11) 1.3740(3) 0.0298(6) Uani 1 1 d . . .
H23 H 0.9331 0.8403 1.4521 0.036 Uiso 1 1 calc R . .
C24 C 0.8045(3) 0.86361(13) 1.4550(4) 0.0452(8) Uani 1 1 d . . .
H24A H 0.8204 0.8368 1.5370 0.054 Uiso 1 1 calc R . .
H24B H 0.7281 0.8646 1.3811 0.054 Uiso 1 1 calc R . .
C25 C 0.8438(3) 0.92174(14) 1.5244(4) 0.0538(9) Uani 1 1 d . . .
H25A H 0.9190 0.9198 1.6051 0.065 Uiso 1 1 calc R . .
H25B H 0.8070 0.9343 1.5724 0.065 Uiso 1 1 calc R . .
C26 C 0.8259(3) 0.96425(14) 1.4020(4) 0.0490(9) Uani 1 1 d . . .
H26A H 0.7504 0.9684 1.3249 0.059 Uiso 1 1 calc R . .
H26B H 0.8538 1.0010 1.4505 0.059 Uiso 1 1 calc R . .
C27 C 0.8800(3) 0.94491(13) 1.3242(4) 0.0430(8) Uani 1 1 d . . .
H27A H 0.9562 0.9441 1.4000 0.052 Uiso 1 1 calc R . .
H27B H 0.8655 0.9716 1.2427 0.052 Uiso 1 1 calc R . .
C28 C 0.8423(2) 0.88659(13) 1.2541(3) 0.0380(7) Uani 1 1 d . . .
H28A H 0.7678 0.8884 1.1700 0.046 Uiso 1 1 calc R . .
H28B H 0.8819 0.8740 1.2103 0.046 Uiso 1 1 calc R . .

loop_
_atom_site_aniso_label
_atom_site_aniso_U_11
_atom_site_aniso_U_22
_atom_site_aniso_U_33
_atom_site_aniso_U_23
_atom_site_aniso_U_13
_atom_site_aniso_U_12
Pd1 0.02409(10) 0.02413(10) 0.02587(10) 0.00086(8) 0.01508(8) 0.00269(8)
Pd2 0.02702(10) 0.01923(9) 0.02530(10) -0.00302(8) 0.01465(8) -0.00071(8)
Br1 0.03355(16) 0.04016(18) 0.03790(16) 0.00371(13) 0.01880(14) -0.00913(13)
Br2 0.04019(18) 0.03143(17) 0.04732(18) 0.00591(14) 0.02912(15) 0.00053(13)
N1 0.0354(13) 0.0311(13) 0.0326(13) 0.0038(10) 0.0223(11) 0.0049(11)
N2 0.0301(12) 0.0246(13) 0.0313(13) 0.0025(10) 0.0179(11) 0.0029(10)
N3 0.0316(13) 0.0325(15) 0.0343(14) -0.0077(11) 0.0167(12) -0.0020(10)
N4 0.0369(13) 0.0289(14) 0.0289(13) -0.0013(11) 0.0152(11) -0.0036(11)
C1 0.0309(15) 0.0316(16) 0.0291(14) 0.0018(12) 0.0168(12) 0.0034(12)
C2 0.0303(14) 0.0226(15) 0.0293(14) 0.0039(11) 0.0183(12) 0.0009(12)
C3 0.0303(14) 0.0252(15) 0.0345(15) -0.0020(12) 0.0204(12) -0.0003(12)
C4 0.0310(14) 0.0234(15) 0.0259(14) -0.0001(12) 0.0130(12) -0.0013(12)
C5 0.0276(14) 0.0355(17) 0.0336(15) 0.0067(12) 0.0184(12) 0.0120(12)
C6 0.0311(15) 0.0413(19) 0.0493(19) -0.0009(15) 0.0230(14) 0.0008(13)
C7 0.057(2) 0.039(2) 0.064(2) 0.0090(17) 0.0410(19) -0.0033(16)
C8 0.065(2) 0.068(3) 0.0420(19) 0.0118(17) 0.0373(19) 0.0137(19)
C9 0.0489(19) 0.057(2) 0.0421(18) -0.0111(17) 0.0272(16) 0.0000(16)
C10 0.0430(18) 0.0329(17) 0.057(2) -0.0032(15) 0.0343(16) 0.0023(14)
C11 0.0254(15) 0.0340(17) 0.0302(15) -0.0103(12) 0.0128(13) -0.0029(12)
C12 0.0488(18) 0.0438(19) 0.0255(15) 0.0009(13) 0.0152(14) 0.0039(15)
C13 0.064(2) 0.067(3) 0.058(2) -0.0068(19) 0.049(2) -0.0110(19)
C14 0.0359(18) 0.067(3) 0.066(2) -0.020(2) 0.0248(18) 0.0027(17)
C15 0.0401(18) 0.0316(18) 0.0412(18) -0.0060(14) 0.0047(15) 0.0074(13)
C16 0.0503(19) 0.0299(17) 0.0383(17) -0.0059(13) 0.0229(15) -0.0104(14)
C17 0.0245(13) 0.0258(15) 0.0371(15) 0.0027(12) 0.0186(12) 0.0032(11)
C18 0.0434(17) 0.0358(17) 0.0372(16) -0.0044(13) 0.0267(15) 0.0038(13)
C19 0.0373(16) 0.0348(17) 0.0402(17) -0.0067(14) 0.0173(14) -0.0043(13)
C20 0.0310(15) 0.0287(17) 0.0553(19) 0.0037(14) 0.0201(15) -0.0003(12)
C21 0.0359(15) 0.0352(17) 0.0336(15) 0.0097(13) 0.0182(13) 0.0030(13)
C22 0.0271(14) 0.0265(15) 0.0350(15) 0.0002(12) 0.0140(12) 0.0021(11)
C23 0.0303(14) 0.0271(15) 0.0257(14) -0.0071(11) 0.0114(12) -0.0088(11)
C24 0.068(2) 0.0371(19) 0.0463(19) -0.0119(15) 0.0418(19) -0.0179(16)
C25 0.080(3) 0.047(2) 0.060(2) -0.0251(18) 0.055(2) -0.0214(18)
C26 0.0406(18) 0.0342(19) 0.062(2) -0.0119(16) 0.0222(17) -0.0050(14)
C27 0.053(2) 0.0335(18) 0.0437(18) -0.0002(14) 0.0270(16) -0.0124(15)
C28 0.0442(18) 0.0408(18) 0.0319(16) -0.0023(13) 0.0228(15) -0.0102(14)

loop_
_atom_type_symbol
_atom_type_description
_atom_type_scat_dispersion_real
_atom_type_scat_dispersion_imag
_atom_type_scat_source
C C 0.0033 0.0016 'International Tables Vol C Tables 4.2.6.8 and 6.1.1.4'
H H 0.0000 0.0000 'International Tables Vol C Tables 4.2.6.8 and 6.1.1.4'
N N 0.0061 0.0033 'International Tables Vol C Tables 4.2.6.8 and 6.1.1.4'
Br Br -0.2901 2.4595 'International Tables Vol C Tables 4.2.6.8 and 6.1.1.4'
Pd Pd -0.9988 1.0072 'International Tables Vol C Tables 4.2.6.8 and 6.1.1.4'

loop_
_geom_angle_atom_site_label_1
_geom_angle_atom_site_label_2
_geom_angle_atom_site_label_3
_geom_angle
_geom_angle_site_symmetry_1
_geom_angle_site_symmetry_3
_geom_angle_publ_flag
C2 Pd1 C1 174.53(12) . . ?
C2 Pd1 Pd2 85.11(8) . . ?
C1 Pd1 Pd2 89.47(8) . . ?
C2 Pd1 Br1 91.66(8) . . ?
C1 Pd1 Br1 93.80(8) . . ?
Pd2 Pd1 Br1 174.013(12) . . ?
C4 Pd2 C3 169.27(11) . . ?
C4 Pd2 Pd1 78.50(8) . . ?
C3 Pd2 Pd1 90.78(8) . . ?
C4 Pd2 Br2 99.08(8) . . ?
C3 Pd2 Br2 91.64(8) . . ?
Pd1 Pd2 Br2 177.574(13) . . ?
C1 N1 C5 177.8(3) . . ?
C2 N2 C17 170.4(3) . . ?
C3 N3 C11 169.9(3) . . ?
C4 N4 C23 162.3(3) . . ?
N1 C1 Pd1 176.0(3) . . ?
N2 C2 Pd1 173.7(2) . . ?
N3 C3 Pd2 173.2(3) . . ?
N4 C4 Pd2 175.8(3) . . ?
N1 C5 C6 109.6(2) . . ?
N1 C5 C10 108.6(2) . . ?
C6 C5 C10 111.9(2) . . ?
C5 C6 C7 112.1(2) . . ?
C8 C7 C6 110.8(3) . . ?
C7 C8 C9 110.6(3) . . ?
C10 C9 C8 111.2(3) . . ?
C9 C10 C5 112.5(3) . . ?
N3 C11 C16 108.3(2) . . ?
N3 C11 C12 109.5(3) . . ?
C16 C11 C12 112.1(3) . . ?
C13 C12 C11 111.6(2) . . ?
C12 C13 C14 111.3(3) . . ?
C15 C14 C13 111.9(3) . . ?
C16 C15 C14 110.6(3) . . ?
C15 C16 C11 112.0(3) . . ?
N2 C17 C18 108.9(2) . . ?
N2 C17 C22 108.7(2) . . ?
C18 C17 C22 111.5(2) . . ?
C17 C18 C19 112.8(2) . . ?
C20 C19 C18 111.5(2) . . ?
C19 C20 C21 110.8(2) . . ?
C22 C21 C20 111.1(3) . . ?
C21 C22 C17 112.1(2) . . ?
N4 C23 C28 108.1(2) . . ?
N4 C23 C24 110.3(2) . . ?
C28 C23 C24 112.5(3) . . ?
C23 C24 C25 109.8(3) . . ?
C24 C25 C26 111.5(3) . . ?
C27 C26 C25 110.1(3) . . ?
C26 C27 C28 111.1(3) . . ?
C23 C28 C27 111.1(2) . . ?

loop_
_geom_bond_atom_site_label_1
_geom_bond_atom_site_label_2
_geom_bond_distance
_geom_bond_site_symmetry_2
_geom_bond_publ_flag
Pd1 C2 1.957(3) . ?
Pd1 C1 1.968(3) . ?
Pd1 Pd2 2.5282(3) . ?
Pd1 Br1 2.5301(3) . ?
Pd2 C4 1.967(3) . ?
Pd2 C3 1.967(3) . ?
Pd2 Br2 2.5285(4) . ?
N1 C1 1.140(3) . ?
N1 C5 1.458(3) . ?
N2 C2 1.140(3) . ?
N2 C17 1.458(3) . ?
N3 C3 1.144(3) . ?
N3 C11 1.461(3) . ?
N4 C4 1.140(3) . ?
N4 C23 1.453(3) . ?
C5 C6 1.514(4) . ?
C5 C10 1.525(4) . ?
C6 C7 1.525(4) . ?
C7 C8 1.516(5) . ?
C8 C9 1.519(5) . ?
C9 C10 1.505(4) . ?
C11 C16 1.517(4) . ?
C11 C12 1.521(4) . ?
C12 C13 1.502(5) . ?
C13 C14 1.530(5) . ?
C14 C15 1.515(5) . ?
C15 C16 1.504(4) . ?
C17 C18 1.519(4) . ?
C17 C22 1.533(4) . ?
C18 C19 1.527(4) . ?
C19 C20 1.520(4) . ?
C20 C21 1.531(4) . ?
C21 C22 1.520(4) . ?
C23 C28 1.508(4) . ?
C23 C24 1.509(4) . ?
C24 C25 1.521(4) . ?
C25 C26 1.524(5) . ?
C26 C27 1.509(5) . ?
C27 C28 1.524(4) . ?
